data_7004470
loop_
_publ_author_name
'Caldwell, Lorraine M.'
'Hill, Anthony F.'
'Wagler, J\"org'
'Willis, Anthony C.'

_publ_section_title
;
 Isoselenocarbonyls via acetylenic C--Se activation
;
_journal_issue 27
_journal_name_full 'Dalton Transactions'
_journal_page_first 3538
_journal_page_last 3541
_journal_paper_doi 10.1039/b807731m
_journal_year 2008
_chemical_formula_moiety 'C60 H61 B Mo N6 O2 P2 Pt Se, 1.55(C H2 Cl2), 2(C2 H6 O), 1.5(H2 O)'
_chemical_formula_sum 'C65.55 H79.1 B Cl3.1 Mo N6 O5.5 P2 Pt Se'
_chemical_formula_weight 1591.68
_chemical_name_systematic
;
?
;
_space_group_IT_number 2
_symmetry_cell_setting triclinic
_symmetry_space_group_name_Hall '-P 1'
_symmetry_space_group_name_H-M 'P -1'
_atom_sites_solution_hydrogens geom
_atom_sites_solution_primary direct
_atom_sites_solution_secondary difmap
_audit_creation_method SHELXL-97
_cell_angle_alpha 80.7460(10)
_cell_angle_beta 82.3510(10)
_cell_angle_gamma 81.4700(10)
_cell_formula_units_Z 2
_cell_length_a 11.60970(10)
_cell_length_b 14.8220(2)
_cell_length_c 21.5820(3)
_cell_measurement_reflns_used 251099
_cell_measurement_temperature 110(2)
_cell_measurement_theta_max 30.508
_cell_measurement_theta_min 2.546
_cell_volume 3602.15(8)
_computing_cell_refinement DENZO-SMN
_computing_data_collection 'Nonius Collect'
_computing_data_reduction Scalepack
_computing_molecular_graphics 'ORTEP32 for windows (Farugia)'
_computing_publication_material 'Ciftab (Sheldrick, 1997)'
_computing_structure_refinement 'SHELXL-97 (Sheldrick, 1997)'
_computing_structure_solution 'SHELXS-97 (Sheldrick, 1990)'
_diffrn_ambient_temperature 110(2)
_diffrn_measured_fraction_theta_full 0.999
_diffrn_measured_fraction_theta_max 0.999
_diffrn_measurement_device_type 'Nonius Kappa CCD area detector'
_diffrn_measurement_method 'phi and omega scans'
_diffrn_radiation_monochromator graphite
_diffrn_radiation_source 'fine-focus sealed tube'
_diffrn_radiation_type MoK\a
_diffrn_radiation_wavelength 0.71073
_diffrn_reflns_av_R_equivalents 0.0617
_diffrn_reflns_av_sigmaI/netI 0.0447
_diffrn_reflns_limit_h_max 16
_diffrn_reflns_limit_h_min -16
_diffrn_reflns_limit_k_max 20
_diffrn_reflns_limit_k_min -20
_diffrn_reflns_limit_l_max 30
_diffrn_reflns_limit_l_min -30
_diffrn_reflns_number 86507
_diffrn_reflns_theta_full 30.00
_diffrn_reflns_theta_max 30.00
_diffrn_reflns_theta_min 2.77
_exptl_absorpt_coefficient_mu 2.828
_exptl_absorpt_correction_T_max 0.795
_exptl_absorpt_correction_T_min 0.576
_exptl_absorpt_correction_type multi-scan
_exptl_absorpt_process_details SORTAV
_exptl_crystal_colour orange
_exptl_crystal_density_diffrn 1.467
_exptl_crystal_density_method 'not measured'
_exptl_crystal_description needle
_exptl_crystal_F_000 1600
_exptl_crystal_size_max 0.56
_exptl_crystal_size_mid 0.09
_exptl_crystal_size_min 0.08
_refine_diff_density_max 1.920
_refine_diff_density_min -1.093
_refine_diff_density_rms 0.119
_refine_ls_extinction_method none
_refine_ls_goodness_of_fit_ref 1.046
_refine_ls_hydrogen_treatment constr
_refine_ls_matrix_type full
_refine_ls_number_parameters 793
_refine_ls_number_reflns 20996
_refine_ls_number_restraints 21
_refine_ls_restrained_S_all 1.048
_refine_ls_R_factor_all 0.0513
_refine_ls_R_factor_gt 0.0365
_refine_ls_shift/su_max 0.001
_refine_ls_shift/su_mean 0.000
_refine_ls_structure_factor_coef Fsqd
_refine_ls_weighting_details 'calc w=1/[\s^2^(Fo^2^)+(0.0464P)^2^+3.9062P] where P=(Fo^2^+2Fc^2^)/3'
_refine_ls_weighting_scheme calc
_refine_ls_wR_factor_gt 0.0895
_refine_ls_wR_factor_ref 0.0943
_reflns_number_gt 17466
_reflns_number_total 20996
_reflns_threshold_expression >2sigma(I)
_cod_data_source_file b807731m.txt
_cod_data_source_block jw_lc00102
_cod_original_sg_symbol_Hall -P1
_cod_original_sg_symbol_H-M P-1
_cod_original_formula_sum 'C65.55 H79.10 B Cl3.10 Mo N6 O5.50 P2 Pt Se'
_cod_database_code 7004470

loop_
_symmetry_equiv_pos_as_xyz
'x, y, z'
'-x, -y, -z'

loop_
_atom_site_label
_atom_site_type_symbol
_atom_site_fract_x
_atom_site_fract_y
_atom_site_fract_z
_atom_site_U_iso_or_equiv
_atom_site_adp_type
_atom_site_occupancy
_atom_site_symmetry_multiplicity
_atom_site_calc_flag
_atom_site_refinement_flags
_atom_site_disorder_assembly
_atom_site_disorder_group
Pt1 Pt 0.443042(9) 0.374283(8) 0.361362(5) 0.01833(4) Uani 1 1 d . . .
Se1 Se 0.65214(2) 0.32233(2) 0.326613(14) 0.02137(6) Uani 1 1 d . . .
Mo1 Mo 0.72277(2) 0.38885(2) 0.157394(12) 0.02373(6) Uani 1 1 d . . .
P1 P 0.44298(6) 0.22543(6) 0.41664(4) 0.02092(15) Uani 1 1 d . . .
P2 P 0.25700(6) 0.43034(5) 0.39454(4) 0.02045(15) Uani 1 1 d . . .
O1 O 0.6204(3) 0.2063(2) 0.15431(14) 0.0460(7) Uani 1 1 d . . .
O2 O 0.9425(2) 0.2505(2) 0.19735(14) 0.0448(7) Uani 1 1 d . . .
N1 N 0.5763(2) 0.4824(2) 0.11643(13) 0.0272(6) Uani 1 1 d . . .
N2 N 0.5969(2) 0.5526(2) 0.06798(13) 0.0287(6) Uani 1 1 d . . .
N3 N 0.7994(2) 0.4064(2) 0.05264(13) 0.0299(6) Uani 1 1 d . . .
N4 N 0.7985(2) 0.4934(2) 0.01991(13) 0.0294(6) Uani 1 1 d . . .
N5 N 0.8002(2) 0.5205(2) 0.15293(12) 0.0256(6) Uani 1 1 d . . .
N6 N 0.7768(2) 0.5929(2) 0.10573(13) 0.0266(6) Uani 1 1 d . . .
B1 B 0.7230(3) 0.5761(3) 0.04759(18) 0.0293(8) Uani 1 1 d . . .
H1 H 0.7218 0.6324 0.0151 0.035 Uiso 1 1 calc R . .
C1 C 0.6568(3) 0.2753(3) 0.15399(17) 0.0328(8) Uani 1 1 d . . .
C2 C 0.8640(3) 0.3037(3) 0.18192(16) 0.0310(7) Uani 1 1 d . . .
C3 C 0.6738(3) 0.3671(2) 0.24207(15) 0.0242(6) Uani 1 1 d . . .
C4 C 0.4593(3) 0.4807(3) 0.12522(16) 0.0291(7) Uani 1 1 d . . .
C5 C 0.4035(3) 0.4128(3) 0.17428(17) 0.0360(8) Uani 1 1 d . . .
H5A H 0.4270 0.3506 0.1633 0.054 Uiso 1 1 d R . .
H5B H 0.3180 0.4275 0.1764 0.054 Uiso 1 1 d R . .
H5C H 0.4286 0.4158 0.2154 0.054 Uiso 1 1 d R . .
C6 C 0.4058(3) 0.5502(3) 0.08239(17) 0.0339(8) Uani 1 1 d . . .
H6 H 0.3243 0.5642 0.0784 0.041 Uiso 1 1 calc R . .
C7 C 0.4944(3) 0.5945(3) 0.04715(17) 0.0322(8) Uani 1 1 d . . .
C8 C 0.4866(4) 0.6734(3) -0.00498(19) 0.0424(9) Uani 1 1 d . . .
H8A H 0.5121 0.7269 0.0081 0.064 Uiso 1 1 d R . .
H8B H 0.4053 0.6888 -0.0148 0.064 Uiso 1 1 d R . .
H8C H 0.5371 0.6566 -0.0426 0.064 Uiso 1 1 d R . .
C9 C 0.8668(3) 0.3496(3) 0.01561(17) 0.0336(8) Uani 1 1 d . . .
C10 C 0.8866(4) 0.2477(3) 0.0359(2) 0.0462(10) Uani 1 1 d . . .
H10A H 0.9419 0.2337 0.0678 0.069 Uiso 1 1 d R . .
H10B H 0.9190 0.2168 -0.0006 0.069 Uiso 1 1 d R . .
H10C H 0.8120 0.2258 0.0539 0.069 Uiso 1 1 d R . .
C11 C 0.9094(3) 0.4007(3) -0.04002(17) 0.0385(9) Uani 1 1 d . . .
H11 H 0.9587 0.3775 -0.0743 0.046 Uiso 1 1 calc R . .
C12 C 0.8665(3) 0.4910(3) -0.03610(16) 0.0342(8) Uani 1 1 d . . .
C13 C 0.8855(4) 0.5758(3) -0.08237(17) 0.0449(10) Uani 1 1 d . . .
H13A H 0.9376 0.5586 -0.1194 0.067 Uiso 1 1 d R . .
H13B H 0.9211 0.6181 -0.0624 0.067 Uiso 1 1 d R . .
H13C H 0.8100 0.6062 -0.0956 0.067 Uiso 1 1 d R . .
C14 C 0.8553(3) 0.5528(2) 0.19401(15) 0.0259(7) Uani 1 1 d . . .
C15 C 0.8996(3) 0.4913(3) 0.25006(16) 0.0317(7) Uani 1 1 d . . .
H15A H 0.8383 0.4549 0.2716 0.048 Uiso 1 1 d R . .
H15B H 0.9208 0.5290 0.2792 0.048 Uiso 1 1 d R . .
H15C H 0.9688 0.4499 0.2362 0.048 Uiso 1 1 d R . .
C16 C 0.8660(3) 0.6459(3) 0.17357(16) 0.0295(7) Uani 1 1 d . . .
H16 H 0.9013 0.6852 0.1939 0.035 Uiso 1 1 calc R . .
C17 C 0.8151(3) 0.6694(3) 0.11810(16) 0.0288(7) Uani 1 1 d . . .
C18 C 0.8018(4) 0.7589(3) 0.0761(2) 0.0419(9) Uani 1 1 d . . .
H18A H 0.8478 0.7528 0.0351 0.063 Uiso 1 1 d R . .
H18B H 0.8297 0.8059 0.0954 0.063 Uiso 1 1 d R . .
H18C H 0.7190 0.7771 0.0700 0.063 Uiso 1 1 d R . .
C19 C 0.4666(3) 0.5015(2) 0.31939(15) 0.0225(6) Uani 1 1 d . . .
C20 C 0.4809(3) 0.5801(2) 0.29884(15) 0.0248(6) Uani 1 1 d . . .
C21 C 0.4944(3) 0.6762(2) 0.26923(16) 0.0252(6) Uani 1 1 d . . .
C22 C 0.3862(3) 0.7407(3) 0.2896(2) 0.0441(10) Uani 1 1 d . . .
H22A H 0.3161 0.7192 0.2793 0.066 Uiso 1 1 d R . .
H22B H 0.3924 0.8032 0.2674 0.066 Uiso 1 1 d R . .
H22C H 0.3804 0.7412 0.3353 0.066 Uiso 1 1 d R . .
C23 C 0.5098(5) 0.6797(3) 0.19753(18) 0.0473(11) Uani 1 1 d . . .
H23A H 0.5764 0.6348 0.1853 0.071 Uiso 1 1 d R . .
H23B H 0.5245 0.7417 0.1774 0.071 Uiso 1 1 d R . .
H23C H 0.4385 0.6649 0.1839 0.071 Uiso 1 1 d R . .
C24 C 0.6028(3) 0.7084(3) 0.2889(2) 0.0425(9) Uani 1 1 d . . .
H24A H 0.5947 0.7055 0.3350 0.064 Uiso 1 1 d R . .
H24B H 0.6091 0.7719 0.2690 0.064 Uiso 1 1 d R . .
H24C H 0.6733 0.6681 0.2754 0.064 Uiso 1 1 d R . .
C25 C 0.4481(3) 0.1339(2) 0.36853(16) 0.0255(6) Uani 1 1 d . . .
C26 C 0.4364(3) 0.0436(2) 0.39670(19) 0.0348(8) Uani 1 1 d . . .
H26 H 0.4246 0.0294 0.4414 0.042 Uiso 1 1 calc R . .
C27 C 0.4419(4) -0.0256(3) 0.3595(2) 0.0464(10) Uani 1 1 d . . .
H27 H 0.4345 -0.0870 0.3788 0.056 Uiso 1 1 calc R . .
C28 C 0.4579(5) -0.0050(3) 0.2949(2) 0.0525(12) Uani 1 1 d . . .
H28 H 0.4624 -0.0526 0.2697 0.063 Uiso 1 1 calc R . .
C29 C 0.4678(4) 0.0855(3) 0.2660(2) 0.0456(10) Uani 1 1 d . . .
H29 H 0.4772 0.0997 0.2212 0.055 Uiso 1 1 calc R . .
C30 C 0.4636(3) 0.1544(2) 0.30314(17) 0.0302(7) Uani 1 1 d . . .
H30 H 0.4715 0.2157 0.2838 0.036 Uiso 1 1 calc R . .
C31 C 0.3306(3) 0.1936(2) 0.48184(15) 0.0246(6) Uani 1 1 d . . .
C32 C 0.3483(3) 0.1890(3) 0.54523(17) 0.0321(7) Uani 1 1 d . . .
H32 H 0.4190 0.2055 0.5552 0.039 Uiso 1 1 calc R . .
C33 C 0.2645(3) 0.1610(3) 0.59358(18) 0.0378(8) Uani 1 1 d . . .
H33 H 0.2786 0.1575 0.6363 0.045 Uiso 1 1 calc R . .
C34 C 0.1602(3) 0.1379(2) 0.57987(19) 0.0371(9) Uani 1 1 d . . .
H34 H 0.1031 0.1179 0.6130 0.045 Uiso 1 1 calc R . .
C35 C 0.1398(3) 0.1442(3) 0.5176(2) 0.0368(9) Uani 1 1 d . . .
H35 H 0.0674 0.1304 0.5081 0.044 Uiso 1 1 calc R . .
C36 C 0.2247(3) 0.1707(2) 0.46864(18) 0.0306(7) Uani 1 1 d . . .
H36 H 0.2105 0.1732 0.4260 0.037 Uiso 1 1 calc R . .
C37 C 0.5762(3) 0.1998(2) 0.45630(15) 0.0233(6) Uani 1 1 d . . .
C38 C 0.5967(3) 0.2646(2) 0.49276(16) 0.0278(7) Uani 1 1 d . . .
H38 H 0.5425 0.3188 0.4960 0.033 Uiso 1 1 calc R . .
C39 C 0.6962(3) 0.2497(3) 0.52429(17) 0.0332(8) Uani 1 1 d . . .
H39 H 0.7100 0.2940 0.5489 0.040 Uiso 1 1 calc R . .
C40 C 0.7750(3) 0.1710(3) 0.52008(19) 0.0381(9) Uani 1 1 d . . .
H40 H 0.8423 0.1606 0.5422 0.046 Uiso 1 1 calc R . .
C41 C 0.7561(3) 0.1075(3) 0.48376(19) 0.0364(8) Uani 1 1 d . . .
H41 H 0.8112 0.0539 0.4804 0.044 Uiso 1 1 calc R . .
C42 C 0.6567(3) 0.1211(2) 0.45188(17) 0.0288(7) Uani 1 1 d . . .
H42 H 0.6440 0.0767 0.4272 0.035 Uiso 1 1 calc R . .
C43 C 0.2516(3) 0.4409(2) 0.47719(15) 0.0235(6) Uani 1 1 d . . .
C44 C 0.3336(3) 0.4945(2) 0.49083(16) 0.0268(7) Uani 1 1 d . . .
H44 H 0.3824 0.5244 0.4573 0.032 Uiso 1 1 calc R . .
C45 C 0.3432(3) 0.5039(2) 0.55234(17) 0.0295(7) Uani 1 1 d . . .
H45 H 0.3991 0.5397 0.5609 0.035 Uiso 1 1 calc R . .
C46 C 0.2719(3) 0.4615(2) 0.60190(16) 0.0296(7) Uani 1 1 d . . .
H46 H 0.2780 0.4690 0.6442 0.036 Uiso 1 1 calc R . .
C47 C 0.1914(3) 0.4079(2) 0.58917(17) 0.0302(7) Uani 1 1 d . . .
H47 H 0.1430 0.3782 0.6230 0.036 Uiso 1 1 calc R . .
C48 C 0.1814(3) 0.3978(2) 0.52726(17) 0.0269(7) Uani 1 1 d . . .
H48 H 0.1262 0.3611 0.5190 0.032 Uiso 1 1 calc R . .
C49 C 0.1444(2) 0.3645(2) 0.38073(15) 0.0228(6) Uani 1 1 d . . .
C50 C 0.1713(3) 0.3107(2) 0.33267(15) 0.0241(6) Uani 1 1 d . . .
H50 H 0.2486 0.3044 0.3114 0.029 Uiso 1 1 calc R . .
C51 C 0.0860(3) 0.2656(3) 0.31518(18) 0.0318(7) Uani 1 1 d . . .
H51 H 0.1045 0.2292 0.2819 0.038 Uiso 1 1 calc R . .
C52 C -0.0262(3) 0.2746(2) 0.34692(18) 0.0329(8) Uani 1 1 d . . .
H52 H -0.0841 0.2426 0.3362 0.039 Uiso 1 1 calc R . .
C53 C -0.0543(3) 0.3296(2) 0.39388(17) 0.0303(7) Uani 1 1 d . . .
H53 H -0.1315 0.3356 0.4152 0.036 Uiso 1 1 calc R . .
C54 C 0.0300(3) 0.3763(2) 0.41009(16) 0.0256(6) Uani 1 1 d . . .
H54 H 0.0096 0.4163 0.4412 0.031 Uiso 1 1 calc R . .
C55 C 0.1941(3) 0.5435(2) 0.35805(16) 0.0251(6) Uani 1 1 d . . .
C56 C 0.1900(3) 0.5578(3) 0.29279(18) 0.0332(8) Uani 1 1 d . . .
H56 H 0.2299 0.5128 0.2681 0.040 Uiso 1 1 calc R . .
C57 C 0.1284(3) 0.6370(3) 0.2638(2) 0.0410(9) Uani 1 1 d . . .
H57 H 0.1247 0.6456 0.2195 0.049 Uiso 1 1 calc R . .
C58 C 0.0718(3) 0.7041(3) 0.2996(2) 0.0420(10) Uani 1 1 d . . .
H58 H 0.0295 0.7586 0.2799 0.050 Uiso 1 1 calc R . .
C59 C 0.0773(3) 0.6910(3) 0.3636(2) 0.0391(9) Uani 1 1 d . . .
H59 H 0.0400 0.7374 0.3879 0.047 Uiso 1 1 calc R . .
C60 C 0.1370(3) 0.6109(2) 0.39333(19) 0.0311(7) Uani 1 1 d . . .
H60 H 0.1387 0.6022 0.4378 0.037 Uiso 1 1 calc R . .
Cl1 Cl 0.8035(2) 0.06668(14) 0.29176(10) 0.0758(5) Uani 0.74 1 d P A 1
Cl2 Cl 0.8137(2) -0.08880(16) 0.22562(11) 0.0893(7) Uani 0.74 1 d P A 1
C61 C 0.8279(7) 0.0301(5) 0.2200(4) 0.0663(19) Uani 0.74 1 d P A 1
H61A H 0.9077 0.0407 0.2004 0.080 Uiso 0.74 1 calc PR A 1
H61B H 0.7712 0.0667 0.1922 0.080 Uiso 0.74 1 calc PR A 1
Cl3A Cl 0.0459(2) 0.03628(13) 0.39961(10) 0.0494(4) Uani 0.67 1 d PD B 2
C62A C 0.1224(7) 0.0310(5) 0.3267(4) 0.0596(19) Uani 0.67 1 d PDU B 2
H62A H 0.1998 0.0515 0.3266 0.072 Uiso 0.67 1 calc PR B 2
H62B H 0.0799 0.0748 0.2951 0.072 Uiso 0.67 1 calc PR B 2
Cl4A Cl 0.14399(19) -0.07741(14) 0.30339(13) 0.0745(6) Uani 0.67 1 d PD B 2
Cl3B Cl 0.0608(12) 0.0123(8) 0.3842(6) 0.0494(4) Uani 0.14 1 d PD C 3
C62B C 0.180(2) -0.006(3) 0.3338(11) 0.0596(19) Uani 0.14 1 d PD C 3
H62C H 0.2322 -0.0591 0.3526 0.072 Uiso 0.14 1 calc PR C 3
H62D H 0.2217 0.0489 0.3267 0.072 Uiso 0.14 1 calc PR C 3
Cl4B Cl 0.1475(9) -0.0276(7) 0.2616(6) 0.0745(6) Uani 0.14 1 d PD C 3
O3A O 0.6743(13) 0.8297(10) -0.0994(7) 0.159(5) Uiso 0.54 1 d PD D 5
C63A C 0.7925(18) 0.8360(15) -0.1042(11) 0.158(7) Uiso 0.54 1 d PD D 5
H63A H 0.8331 0.7752 -0.1133 0.189 Uiso 0.54 1 calc PR D 5
H63B H 0.8090 0.8419 -0.0613 0.189 Uiso 0.54 1 calc PR D 5
C64A C 0.857(2) 0.9086(18) -0.1498(11) 0.188(10) Uiso 0.54 1 d PD D 5
H64A H 0.9196 0.9314 -0.1327 0.282 Uiso 0.54 1 d PR D 5
H64B H 0.7993 0.9605 -0.1637 0.282 Uiso 0.54 1 d PR D 5
H64C H 0.8908 0.8768 -0.1858 0.282 Uiso 0.54 1 d PR D 5
O3B O 0.7272(16) 0.8077(12) -0.1511(8) 0.157(6) Uiso 0.46 1 d PD E 6
C63B C 0.784(2) 0.8796(19) -0.1449(11) 0.158(7) Uiso 0.46 1 d PD E 6
H63C H 0.7595 0.9320 -0.1769 0.189 Uiso 0.46 1 calc PR E 6
H63D H 0.8692 0.8611 -0.1561 0.189 Uiso 0.46 1 calc PR E 6
C64B C 0.7694(17) 0.9177(14) -0.0778(8) 0.115(6) Uiso 0.46 1 d PD E 6
H64D H 0.6874 0.9194 -0.0595 0.173 Uiso 0.46 1 d PR E 6
H64E H 0.7900 0.9806 -0.0872 0.173 Uiso 0.46 1 d PR E 6
H64F H 0.8200 0.8808 -0.0476 0.173 Uiso 0.46 1 d PR E 6
O4A O 0.2933(19) 0.8536(17) 0.0838(10) 0.145(4) Uiso 0.33 1 d PD F 7
C65A C 0.223(3) 0.7793(19) 0.124(2) 0.145(4) Uiso 0.33 1 d PD F 7
H65A H 0.2563 0.7547 0.1638 0.174 Uiso 0.33 1 calc PR F 7
H65B H 0.2203 0.7278 0.1001 0.174 Uiso 0.33 1 calc PR F 7
C66A C 0.094(3) 0.836(3) 0.1364(19) 0.145(4) Uiso 0.33 1 d PD F 7
H66A H 0.0400 0.8120 0.1142 0.218 Uiso 0.33 1 d PR F 7
H66B H 0.0983 0.9013 0.1196 0.218 Uiso 0.33 1 d PR F 7
H66C H 0.0669 0.8303 0.1816 0.218 Uiso 0.33 1 d PR F 7
O4B O 0.268(2) 0.7859(17) 0.1000(12) 0.145(4) Uiso 0.33 1 d PD G 8
C65B C 0.216(3) 0.861(2) 0.1422(16) 0.145(4) Uiso 0.33 1 d PD G 8
H65C H 0.2692 0.9077 0.1400 0.174 Uiso 0.33 1 calc PR G 8
H65D H 0.1981 0.8333 0.1868 0.174 Uiso 0.33 1 calc PR G 8
C66B C 0.097(2) 0.905(2) 0.1111(17) 0.145(4) Uiso 0.33 1 d PD G 8
H66D H 0.0713 0.8563 0.0924 0.218 Uiso 0.33 1 d PR G 8
H66E H 0.1028 0.9596 0.0792 0.218 Uiso 0.33 1 d PR G 8
H66F H 0.0394 0.9208 0.1466 0.218 Uiso 0.33 1 d PR G 8
O4C O 0.0315(19) 0.9506(15) 0.0766(10) 0.145(4) Uiso 0.33 1 d PD H 9
C65C C 0.062(3) 0.871(3) 0.1343(17) 0.145(4) Uiso 0.33 1 d PD H 9
H65E H 0.0088 0.8230 0.1392 0.174 Uiso 0.33 1 calc PR H 9
H65F H 0.0541 0.8968 0.1744 0.174 Uiso 0.33 1 calc PR H 9
C66C C 0.196(3) 0.829(2) 0.1146(18) 0.145(4) Uiso 0.33 1 d PD H 9
H66G H 0.2022 0.7618 0.1166 0.218 Uiso 0.33 1 d PR H 9
H66H H 0.2463 0.8432 0.1440 0.218 Uiso 0.33 1 d PR H 9
H66I H 0.2225 0.8562 0.0715 0.218 Uiso 0.33 1 d PR H 9
O5A O 0.6385(17) 0.0185(14) 0.0674(9) 0.182(7) Uiso 0.45 1 d P I 10
O5B O 0.5629(11) -0.0364(9) 0.1141(6) 0.139(4) Uiso 0.55 1 d P J 11
O6 O -0.072(2) 0.991(2) 0.0102(13) 0.285(12) Uiso 0.50 1 d P . 12

loop_
_atom_site_aniso_label
_atom_site_aniso_U_11
_atom_site_aniso_U_22
_atom_site_aniso_U_33
_atom_site_aniso_U_23
_atom_site_aniso_U_13
_atom_site_aniso_U_12
Pt1 0.01378(5) 0.02076(6) 0.02074(6) -0.00262(4) -0.00067(4) -0.00474(4)
Se1 0.01533(13) 0.02751(16) 0.02097(14) -0.00310(12) 0.00010(10) -0.00419(11)
Mo1 0.01874(12) 0.03492(15) 0.01911(12) -0.00723(11) 0.00021(9) -0.00707(11)
P1 0.0168(3) 0.0216(4) 0.0243(4) -0.0023(3) -0.0006(3) -0.0050(3)
P2 0.0143(3) 0.0216(4) 0.0257(4) -0.0038(3) -0.0010(3) -0.0039(3)
O1 0.0543(18) 0.0431(17) 0.0461(17) -0.0096(13) -0.0055(14) -0.0209(14)
O2 0.0376(15) 0.0542(18) 0.0432(16) -0.0144(14) -0.0129(12) 0.0076(13)
N1 0.0208(12) 0.0426(17) 0.0202(13) -0.0073(12) -0.0011(10) -0.0084(11)
N2 0.0237(13) 0.0433(17) 0.0209(13) -0.0065(12) -0.0044(10) -0.0066(12)
N3 0.0241(13) 0.0447(18) 0.0229(13) -0.0109(13) -0.0005(11) -0.0062(12)
N4 0.0225(13) 0.0475(18) 0.0196(13) -0.0083(12) 0.0009(10) -0.0083(12)
N5 0.0205(12) 0.0377(16) 0.0196(12) -0.0053(11) -0.0011(10) -0.0069(11)
N6 0.0207(12) 0.0388(16) 0.0210(13) -0.0041(12) -0.0002(10) -0.0081(11)
B1 0.0246(17) 0.043(2) 0.0209(17) -0.0030(16) -0.0008(13) -0.0105(16)
C1 0.0311(17) 0.042(2) 0.0270(17) -0.0066(15) -0.0026(13) -0.0082(15)
C2 0.0268(16) 0.043(2) 0.0255(16) -0.0114(15) -0.0011(13) -0.0072(15)
C3 0.0182(13) 0.0305(16) 0.0255(15) -0.0078(13) 0.0000(11) -0.0066(12)
C4 0.0222(15) 0.045(2) 0.0243(16) -0.0153(15) -0.0025(12) -0.0069(14)
C5 0.0228(16) 0.056(2) 0.0325(18) -0.0116(17) 0.0014(13) -0.0139(16)
C6 0.0232(15) 0.048(2) 0.0342(18) -0.0160(17) -0.0070(14) -0.0035(15)
C7 0.0279(16) 0.046(2) 0.0264(16) -0.0119(15) -0.0081(13) -0.0035(15)
C8 0.041(2) 0.052(2) 0.035(2) -0.0042(18) -0.0126(17) -0.0025(18)
C9 0.0220(15) 0.055(2) 0.0267(17) -0.0170(16) -0.0031(13) -0.0029(15)
C10 0.043(2) 0.058(3) 0.039(2) -0.023(2) -0.0007(17) 0.0024(19)
C11 0.0200(15) 0.075(3) 0.0235(16) -0.0186(18) 0.0003(13) -0.0060(17)
C12 0.0192(14) 0.068(3) 0.0189(15) -0.0101(16) -0.0004(12) -0.0126(16)
C13 0.035(2) 0.078(3) 0.0223(17) -0.0034(19) 0.0038(14) -0.021(2)
C14 0.0157(13) 0.0402(19) 0.0237(15) -0.0102(14) 0.0014(11) -0.0071(12)
C15 0.0298(17) 0.045(2) 0.0239(16) -0.0068(15) -0.0050(13) -0.0122(15)
C16 0.0225(15) 0.0389(19) 0.0292(17) -0.0115(15) 0.0027(12) -0.0080(13)
C17 0.0208(14) 0.0368(19) 0.0290(17) -0.0076(14) 0.0029(12) -0.0062(13)
C18 0.042(2) 0.039(2) 0.044(2) -0.0008(18) -0.0078(18) -0.0080(17)
C19 0.0192(13) 0.0243(15) 0.0256(15) -0.0065(12) -0.0020(11) -0.0052(11)
C20 0.0209(14) 0.0270(16) 0.0274(16) -0.0064(13) 0.0002(12) -0.0056(12)
C21 0.0257(15) 0.0242(16) 0.0270(16) -0.0049(13) -0.0002(12) -0.0082(12)
C22 0.0336(19) 0.0252(18) 0.070(3) -0.0096(19) 0.0100(19) -0.0053(15)
C23 0.078(3) 0.035(2) 0.0283(19) -0.0002(16) 0.0021(19) -0.019(2)
C24 0.036(2) 0.0309(19) 0.063(3) 0.0000(18) -0.0105(19) -0.0144(16)
C25 0.0233(14) 0.0230(15) 0.0321(17) -0.0052(13) -0.0044(12) -0.0069(12)
C26 0.043(2) 0.0264(17) 0.0363(19) -0.0033(15) -0.0044(16) -0.0109(15)
C27 0.064(3) 0.0247(19) 0.054(3) -0.0092(18) 0.000(2) -0.0176(18)
C28 0.076(3) 0.038(2) 0.051(3) -0.020(2) 0.004(2) -0.025(2)
C29 0.064(3) 0.043(2) 0.037(2) -0.0133(18) 0.0030(19) -0.028(2)
C30 0.0326(17) 0.0280(17) 0.0323(18) -0.0050(14) -0.0011(14) -0.0133(14)
C31 0.0218(14) 0.0216(15) 0.0281(16) 0.0005(12) 0.0032(12) -0.0055(11)
C32 0.0308(17) 0.0326(18) 0.0318(18) -0.0040(15) 0.0025(14) -0.0068(14)
C33 0.041(2) 0.037(2) 0.0309(19) -0.0004(16) 0.0087(15) -0.0070(16)
C34 0.0302(17) 0.0269(18) 0.046(2) 0.0018(16) 0.0149(16) -0.0015(14)
C35 0.0200(15) 0.0303(18) 0.056(2) 0.0043(17) 0.0016(15) -0.0060(13)
C36 0.0277(16) 0.0255(17) 0.0361(18) 0.0030(14) -0.0019(14) -0.0052(13)
C37 0.0207(14) 0.0253(15) 0.0233(15) -0.0009(12) -0.0012(11) -0.0055(11)
C38 0.0262(15) 0.0278(17) 0.0299(17) -0.0019(13) -0.0039(13) -0.0069(13)
C39 0.0329(18) 0.039(2) 0.0314(18) -0.0008(15) -0.0081(14) -0.0167(15)
C40 0.0264(17) 0.045(2) 0.042(2) 0.0083(17) -0.0126(15) -0.0119(15)
C41 0.0235(16) 0.036(2) 0.046(2) 0.0008(17) -0.0041(15) 0.0018(14)
C42 0.0231(15) 0.0282(17) 0.0328(17) -0.0005(14) 0.0001(13) -0.0028(12)
C43 0.0153(13) 0.0247(15) 0.0299(16) -0.0054(13) -0.0015(11) -0.0004(11)
C44 0.0191(14) 0.0291(17) 0.0335(17) -0.0081(14) 0.0012(12) -0.0065(12)
C45 0.0238(15) 0.0326(18) 0.0350(18) -0.0123(15) -0.0030(13) -0.0054(13)
C46 0.0278(16) 0.0336(18) 0.0267(16) -0.0072(14) -0.0015(13) -0.0002(13)
C47 0.0279(16) 0.0328(18) 0.0297(17) -0.0026(14) 0.0000(13) -0.0082(14)
C48 0.0215(14) 0.0266(16) 0.0342(17) -0.0056(14) -0.0038(13) -0.0062(12)
C49 0.0155(13) 0.0231(15) 0.0297(16) -0.0017(12) -0.0013(11) -0.0061(11)
C50 0.0187(13) 0.0288(16) 0.0257(15) -0.0037(13) -0.0037(11) -0.0054(12)
C51 0.0269(16) 0.0361(19) 0.0360(19) -0.0110(15) -0.0108(14) -0.0032(14)
C52 0.0246(16) 0.0310(18) 0.046(2) -0.0014(16) -0.0148(15) -0.0069(13)
C53 0.0192(14) 0.0316(18) 0.0394(19) 0.0009(15) -0.0049(13) -0.0067(13)
C54 0.0172(13) 0.0285(16) 0.0307(16) -0.0033(13) -0.0029(12) -0.0028(12)
C55 0.0142(13) 0.0251(16) 0.0366(18) -0.0043(13) -0.0026(12) -0.0049(11)
C56 0.0289(17) 0.0307(18) 0.041(2) -0.0022(15) -0.0107(15) -0.0054(14)
C57 0.038(2) 0.039(2) 0.047(2) 0.0056(18) -0.0192(17) -0.0095(16)
C58 0.0257(17) 0.0301(19) 0.069(3) 0.0047(19) -0.0158(18) -0.0043(14)
C59 0.0198(15) 0.0257(18) 0.070(3) -0.0044(18) -0.0013(16) -0.0023(13)
C60 0.0202(14) 0.0275(17) 0.045(2) -0.0069(15) 0.0029(14) -0.0059(12)
Cl1 0.0934(14) 0.0612(11) 0.0770(13) -0.0121(10) -0.0084(11) -0.0218(10)
Cl2 0.123(2) 0.0682(13) 0.0736(14) -0.0146(11) -0.0031(13) -0.0037(13)
C61 0.075(5) 0.054(4) 0.068(5) -0.002(4) -0.014(4) -0.005(4)
Cl3A 0.0598(10) 0.0355(11) 0.0540(12) -0.0056(7) -0.0068(9) -0.0104(9)
C62A 0.054(3) 0.043(3) 0.084(4) -0.020(3) 0.013(3) -0.018(3)
Cl4A 0.0668(12) 0.0440(10) 0.1130(19) -0.0302(11) 0.0187(12) -0.0135(9)
Cl3B 0.0598(10) 0.0355(11) 0.0540(12) -0.0056(7) -0.0068(9) -0.0104(9)
C62B 0.054(3) 0.043(3) 0.084(4) -0.020(3) 0.013(3) -0.018(3)
Cl4B 0.0668(12) 0.0440(10) 0.1130(19) -0.0302(11) 0.0187(12) -0.0135(9)

loop_
_atom_type_symbol
_atom_type_description
_atom_type_scat_dispersion_real
_atom_type_scat_dispersion_imag
_atom_type_scat_source
C C 0.0033 0.0016 'International Tables Vol C Tables 4.2.6.8 and 6.1.1.4'
H H 0.0000 0.0000 'International Tables Vol C Tables 4.2.6.8 and 6.1.1.4'
B B 0.0013 0.0007 'International Tables Vol C Tables 4.2.6.8 and 6.1.1.4'
N N 0.0061 0.0033 'International Tables Vol C Tables 4.2.6.8 and 6.1.1.4'
O O 0.0106 0.0060 'International Tables Vol C Tables 4.2.6.8 and 6.1.1.4'
P P 0.1023 0.0942 'International Tables Vol C Tables 4.2.6.8 and 6.1.1.4'
Pt Pt -1.7033 8.3905 'International Tables Vol C Tables 4.2.6.8 and 6.1.1.4'
Mo Mo -1.6832 0.6857 'International Tables Vol C Tables 4.2.6.8 and 6.1.1.4'
Se Se -0.0929 2.2259 'International Tables Vol C Tables 4.2.6.8 and 6.1.1.4'
Cl Cl 0.1484 0.1585 'International Tables Vol C Tables 4.2.6.8 and 6.1.1.4'

loop_
_geom_angle_atom_site_label_1
_geom_angle_atom_site_label_2
_geom_angle_atom_site_label_3
_geom_angle
_geom_angle_site_symmetry_1
_geom_angle_site_symmetry_3
_geom_angle_publ_flag
C19 Pt1 P2 88.25(9) . . ?
C19 Pt1 P1 171.10(9) . . ?
P2 Pt1 P1 97.71(3) . . ?
C19 Pt1 Se1 88.79(9) . . ?
P2 Pt1 Se1 176.06(2) . . ?
P1 Pt1 Se1 84.94(2) . . ?
C3 Se1 Pt1 105.36(10) . . ?
C3 Mo1 C1 84.43(14) . . ?
C3 Mo1 C2 83.22(14) . . ?
C1 Mo1 C2 84.65(15) . . ?
C3 Mo1 N1 104.64(12) . . ?
C1 Mo1 N1 94.89(13) . . ?
C2 Mo1 N1 172.06(12) . . ?
C3 Mo1 N5 100.04(12) . . ?
C1 Mo1 N5 175.49(12) . . ?
C2 Mo1 N5 96.46(13) . . ?
N1 Mo1 N5 83.41(10) . . ?
C3 Mo1 N3 174.68(13) . . ?
C1 Mo1 N3 94.74(13) . . ?
C2 Mo1 N3 91.47(12) . . ?
N1 Mo1 N3 80.66(10) . . ?
N5 Mo1 N3 80.88(10) . . ?
C25 P1 C37 106.10(15) . . ?
C25 P1 C31 101.63(15) . . ?
C37 P1 C31 101.65(15) . . ?
C25 P1 Pt1 115.77(11) . . ?
C37 P1 Pt1 106.64(10) . . ?
C31 P1 Pt1 123.19(11) . . ?
C43 P2 C49 111.71(15) . . ?
C43 P2 C55 104.64(15) . . ?
C49 P2 C55 97.89(14) . . ?
C43 P2 Pt1 107.41(10) . . ?
C49 P2 Pt1 115.25(11) . . ?
C55 P2 Pt1 119.37(10) . . ?
C4 N1 N2 106.6(3) . . ?
C4 N1 Mo1 131.9(2) . . ?
N2 N1 Mo1 121.14(19) . . ?
C7 N2 N1 110.1(3) . . ?
C7 N2 B1 129.8(3) . . ?
N1 N2 B1 120.0(3) . . ?
C9 N3 N4 106.5(3) . . ?
C9 N3 Mo1 133.7(3) . . ?
N4 N3 Mo1 118.7(2) . . ?
C12 N4 N3 109.9(3) . . ?
C12 N4 B1 129.9(3) . . ?
N3 N4 B1 120.2(3) . . ?
C14 N5 N6 106.5(3) . . ?
C14 N5 Mo1 132.5(2) . . ?
N6 N5 Mo1 120.15(19) . . ?
C17 N6 N5 110.0(3) . . ?
C17 N6 B1 130.3(3) . . ?
N5 N6 B1 119.5(3) . . ?
N6 B1 N2 109.5(3) . . ?
N6 B1 N4 108.6(3) . . ?
N2 B1 N4 109.1(3) . . ?
N6 B1 H1 109.9 . . ?
N2 B1 H1 109.9 . . ?
N4 B1 H1 109.9 . . ?
O1 C1 Mo1 176.9(3) . . ?
O2 C2 Mo1 176.4(3) . . ?
Mo1 C3 Se1 166.5(2) . . ?
N1 C4 C6 109.3(3) . . ?
N1 C4 C5 122.1(3) . . ?
C6 C4 C5 128.6(3) . . ?
C4 C5 H5A 109.5 . . ?
C4 C5 H5B 109.4 . . ?
H5A C5 H5B 109.5 . . ?
C4 C5 H5C 109.5 . . ?
H5A C5 H5C 109.5 . . ?
H5B C5 H5C 109.5 . . ?
C7 C6 C4 106.5(3) . . ?
C7 C6 H6 126.7 . . ?
C4 C6 H6 126.7 . . ?
N2 C7 C6 107.5(3) . . ?
N2 C7 C8 123.5(3) . . ?
C6 C7 C8 129.0(3) . . ?
C7 C8 H8A 109.4 . . ?
C7 C8 H8B 109.5 . . ?
H8A C8 H8B 109.5 . . ?
C7 C8 H8C 109.5 . . ?
H8A C8 H8C 109.5 . . ?
H8B C8 H8C 109.5 . . ?
N3 C9 C11 109.5(4) . . ?
N3 C9 C10 121.5(3) . . ?
C11 C9 C10 129.0(3) . . ?
C9 C10 H10A 109.5 . . ?
C9 C10 H10B 109.5 . . ?
H10A C10 H10B 109.5 . . ?
C9 C10 H10C 109.4 . . ?
H10A C10 H10C 109.5 . . ?
H10B C10 H10C 109.5 . . ?
C12 C11 C9 106.7(3) . . ?
C12 C11 H11 126.6 . . ?
C9 C11 H11 126.6 . . ?
N4 C12 C11 107.4(3) . . ?
N4 C12 C13 122.9(4) . . ?
C11 C12 C13 129.7(3) . . ?
C12 C13 H13A 109.5 . . ?
C12 C13 H13B 109.5 . . ?
H13A C13 H13B 109.5 . . ?
C12 C13 H13C 109.5 . . ?
H13A C13 H13C 109.5 . . ?
H13B C13 H13C 109.5 . . ?
N5 C14 C16 109.6(3) . . ?
N5 C14 C15 121.3(3) . . ?
C16 C14 C15 129.0(3) . . ?
C14 C15 H15A 109.5 . . ?
C14 C15 H15B 109.4 . . ?
H15A C15 H15B 109.5 . . ?
C14 C15 H15C 109.5 . . ?
H15A C15 H15C 109.5 . . ?
H15B C15 H15C 109.5 . . ?
C17 C16 C14 106.4(3) . . ?
C17 C16 H16 126.8 . . ?
C14 C16 H16 126.8 . . ?
N6 C17 C16 107.5(3) . . ?
N6 C17 C18 122.8(3) . . ?
C16 C17 C18 129.7(3) . . ?
C17 C18 H18A 109.5 . . ?
C17 C18 H18B 109.5 . . ?
H18A C18 H18B 109.5 . . ?
C17 C18 H18C 109.4 . . ?
H18A C18 H18C 109.5 . . ?
H18B C18 H18C 109.5 . . ?
C20 C19 Pt1 174.7(3) . . ?
C19 C20 C21 175.7(3) . . ?
C20 C21 C22 109.6(3) . . ?
C20 C21 C23 108.5(3) . . ?
C22 C21 C23 110.3(3) . . ?
C20 C21 C24 111.3(3) . . ?
C22 C21 C24 108.6(3) . . ?
C23 C21 C24 108.6(3) . . ?
C21 C22 H22A 109.5 . . ?
C21 C22 H22B 109.5 . . ?
H22A C22 H22B 109.5 . . ?
C21 C22 H22C 109.5 . . ?
H22A C22 H22C 109.5 . . ?
H22B C22 H22C 109.5 . . ?
C21 C23 H23A 109.5 . . ?
C21 C23 H23B 109.5 . . ?
H23A C23 H23B 109.5 . . ?
C21 C23 H23C 109.5 . . ?
H23A C23 H23C 109.5 . . ?
H23B C23 H23C 109.5 . . ?
C21 C24 H24A 109.5 . . ?
C21 C24 H24B 109.5 . . ?
H24A C24 H24B 109.5 . . ?
C21 C24 H24C 109.4 . . ?
H24A C24 H24C 109.5 . . ?
H24B C24 H24C 109.5 . . ?
C30 C25 C26 119.5(3) . . ?
C30 C25 P1 119.6(2) . . ?
C26 C25 P1 120.8(3) . . ?
C27 C26 C25 120.2(4) . . ?
C27 C26 H26 119.9 . . ?
C25 C26 H26 119.9 . . ?
C28 C27 C26 120.0(4) . . ?
C28 C27 H27 120.0 . . ?
C26 C27 H27 120.0 . . ?
C27 C28 C29 120.5(4) . . ?
C27 C28 H28 119.7 . . ?
C29 C28 H28 119.7 . . ?
C30 C29 C28 119.5(4) . . ?
C30 C29 H29 120.2 . . ?
C28 C29 H29 120.2 . . ?
C29 C30 C25 120.3(3) . . ?
C29 C30 H30 119.9 . . ?
C25 C30 H30 119.9 . . ?
C36 C31 C32 118.1(3) . . ?
C36 C31 P1 119.8(3) . . ?
C32 C31 P1 122.1(2) . . ?
C33 C32 C31 121.1(3) . . ?
C33 C32 H32 119.5 . . ?
C31 C32 H32 119.5 . . ?
C32 C33 C34 120.3(4) . . ?
C32 C33 H33 119.9 . . ?
C34 C33 H33 119.9 . . ?
C35 C34 C33 119.5(3) . . ?
C35 C34 H34 120.3 . . ?
C33 C34 H34 120.3 . . ?
C34 C35 C36 120.6(3) . . ?
C34 C35 H35 119.7 . . ?
C36 C35 H35 119.7 . . ?
C35 C36 C31 120.5(3) . . ?
C35 C36 H36 119.8 . . ?
C31 C36 H36 119.8 . . ?
C42 C37 C38 119.2(3) . . ?
C42 C37 P1 124.0(3) . . ?
C38 C37 P1 116.9(2) . . ?
C39 C38 C37 120.1(3) . . ?
C39 C38 H38 120.0 . . ?
C37 C38 H38 120.0 . . ?
C40 C39 C38 120.3(3) . . ?
C40 C39 H39 119.9 . . ?
C38 C39 H39 119.9 . . ?
C41 C40 C39 119.9(3) . . ?
C41 C40 H40 120.1 . . ?
C39 C40 H40 120.1 . . ?
C40 C41 C42 120.6(3) . . ?
C40 C41 H41 119.7 . . ?
C42 C41 H41 119.7 . . ?
C37 C42 C41 119.9(3) . . ?
C37 C42 H42 120.0 . . ?
C41 C42 H42 120.0 . . ?
C48 C43 C44 118.5(3) . . ?
C48 C43 P2 126.8(2) . . ?
C44 C43 P2 114.6(2) . . ?
C45 C44 C43 120.5(3) . . ?
C45 C44 H44 119.7 . . ?
C43 C44 H44 119.7 . . ?
C44 C45 C46 120.5(3) . . ?
C44 C45 H45 119.7 . . ?
C46 C45 H45 119.7 . . ?
C45 C46 C47 119.5(3) . . ?
C45 C46 H46 120.2 . . ?
C47 C46 H46 120.2 . . ?
C48 C47 C46 120.3(3) . . ?
C48 C47 H47 119.8 . . ?
C46 C47 H47 119.8 . . ?
C47 C48 C43 120.5(3) . . ?
C47 C48 H48 119.7 . . ?
C43 C48 H48 119.7 . . ?
C50 C49 C54 119.5(3) . . ?
C50 C49 P2 117.3(2) . . ?
C54 C49 P2 122.6(3) . . ?
C49 C50 C51 120.6(3) . . ?
C49 C50 H50 119.7 . . ?
C51 C50 H50 119.7 . . ?
C52 C51 C50 119.2(3) . . ?
C52 C51 H51 120.4 . . ?
C50 C51 H51 120.4 . . ?
C53 C52 C51 120.6(3) . . ?
C53 C52 H52 119.7 . . ?
C51 C52 H52 119.7 . . ?
C52 C53 C54 120.1(3) . . ?
C52 C53 H53 120.0 . . ?
C54 C53 H53 120.0 . . ?
C53 C54 C49 120.0(3) . . ?
C53 C54 H54 120.0 . . ?
C49 C54 H54 120.0 . . ?
C60 C55 C56 118.9(3) . . ?
C60 C55 P2 122.5(3) . . ?
C56 C55 P2 118.1(3) . . ?
C57 C56 C55 120.7(4) . . ?
C57 C56 H56 119.7 . . ?
C55 C56 H56 119.7 . . ?
C56 C57 C58 119.9(4) . . ?
C56 C57 H57 120.1 . . ?
C58 C57 H57 120.1 . . ?
C59 C58 C57 119.7(4) . . ?
C59 C58 H58 120.2 . . ?
C57 C58 H58 120.2 . . ?
C58 C59 C60 120.8(4) . . ?
C58 C59 H59 119.6 . . ?
C60 C59 H59 119.6 . . ?
C59 C60 C55 120.1(4) . . ?
C59 C60 H60 120.0 . . ?
C55 C60 H60 120.0 . . ?
Cl1 C61 Cl2 111.9(4) . . ?
Cl1 C61 H61A 109.2 . . ?
Cl2 C61 H61A 109.2 . . ?
Cl1 C61 H61B 109.2 . . ?
Cl2 C61 H61B 109.2 . . ?
H61A C61 H61B 107.9 . . ?
Cl3A C62A Cl4A 114.4(4) . . ?
Cl3A C62A H62A 108.7 . . ?
Cl4A C62A H62A 108.7 . . ?
Cl3A C62A H62B 108.7 . . ?
Cl4A C62A H62B 108.7 . . ?
H62A C62A H62B 107.6 . . ?
Cl3B C62B Cl4B 112.7(15) . . ?
Cl3B C62B H62C 109.1 . . ?
Cl4B C62B H62C 109.1 . . ?
Cl3B C62B H62D 109.1 . . ?
Cl4B C62B H62D 109.1 . . ?
H62C C62B H62D 107.8 . . ?
O3A C63A C64A 125.5(19) . . ?
O3A C63A H63A 105.9 . . ?
C64A C63A H63A 105.9 . . ?
O3A C63A H63B 105.9 . . ?
C64A C63A H63B 105.9 . . ?
H63A C63A H63B 106.3 . . ?
O3A C63A H64F 110.0 . . ?
C63A C64A H64A 115.4 . . ?
C63A C64A H64B 108.5 . . ?
H64A C64A H64B 109.5 . . ?
C63A C64A H64C 104.2 . . ?
H64A C64A H64C 109.5 . . ?
H64B C64A H64C 109.5 . . ?
O3B C63B C64B 119.6(19) . . ?
O3B C63B H64C 109.3 . . ?
O3B C63B H63C 107.4 . . ?
C64B C63B H63C 107.4 . . ?
O3B C63B H63D 107.4 . . ?
C64B C63B H63D 107.4 . . ?
H63C C63B H63D 106.9 . . ?
C63B C64B H64D 109.1 . . ?
C63B C64B H64E 106.0 . . ?
H64D C64B H64E 109.5 . . ?
C63B C64B H64F 113.2 . . ?
H64D C64B H64F 109.5 . . ?
H64E C64B H64F 109.5 . . ?
O4A C65A C66A 102(2) . . ?
O4A C65A H65A 111.3 . . ?
C66A C65A H65A 111.3 . . ?
O4A C65A H65B 111.3 . . ?
C66A C65A H65B 111.3 . . ?
H65A C65A H65B 109.2 . . ?
H65A C65A H66G 117.1 . . ?
C65A C66A H66A 108.4 . . ?
C65A C66A H66B 108.7 . . ?
H66A C66A H66B 109.5 . . ?
C65A C66A H66C 111.3 . . ?
H66A C66A H66C 109.5 . . ?
H66B C66A H66C 109.5 . . ?
C65A C66A H66D 102.7 . . ?
O4B C65B C66B 102(2) . . ?
O4B C65B H66B 106.2 . . ?
O4B C65B H65C 111.3 . . ?
C66B C65B H65C 111.3 . . ?
H66B C65B H65C 112.9 . . ?
O4B C65B H65D 111.3 . . ?
C66B C65B H65D 111.3 . . ?
H65C C65B H65D 109.2 . . ?
H66D C66B H66E 109.5 . . ?
H66D C66B H66F 109.5 . . ?
H66E C66B H66F 109.5 . . ?
O4C C65C C66C 104(2) . . ?
O4C C65C H65E 110.9 . . ?
C66C C65C H65E 110.9 . . ?
O4C C65C H65F 110.9 . . ?
C66C C65C H65F 110.9 . . ?
H65E C65C H65F 108.9 . . ?
C65C C66C H66G 109.7 . . ?
C65C C66C H66H 109.0 . . ?
H66G C66C H66H 109.5 . . ?
C65C C66C H66I 109.7 . . ?
H66G C66C H66I 109.5 . . ?
H66H C66C H66I 109.5 . . ?

loop_
_geom_bond_atom_site_label_1
_geom_bond_atom_site_label_2
_geom_bond_distance
_geom_bond_site_symmetry_2
_geom_bond_publ_flag
Pt1 C19 1.997(3) . ?
Pt1 P2 2.2617(8) . ?
Pt1 P1 2.3334(8) . ?
Pt1 Se1 2.4889(3) . ?
Se1 C3 1.836(3) . ?
Mo1 C3 1.832(3) . ?
Mo1 C1 1.966(4) . ?
Mo1 C2 1.991(4) . ?
Mo1 N1 2.214(3) . ?
Mo1 N5 2.249(3) . ?
Mo1 N3 2.306(3) . ?
P1 C25 1.826(3) . ?
P1 C37 1.829(3) . ?
P1 C31 1.840(3) . ?
P2 C43 1.808(3) . ?
P2 C49 1.823(3) . ?
P2 C55 1.825(3) . ?
O1 C1 1.162(4) . ?
O2 C2 1.160(4) . ?
N1 C4 1.350(4) . ?
N1 N2 1.375(4) . ?
N2 C7 1.355(4) . ?
N2 B1 1.545(4) . ?
N3 C9 1.347(4) . ?
N3 N4 1.366(4) . ?
N4 C12 1.355(4) . ?
N4 B1 1.551(5) . ?
N5 C14 1.343(4) . ?
N5 N6 1.378(4) . ?
N6 C17 1.354(4) . ?
N6 B1 1.543(5) . ?
B1 H1 1.0000 . ?
C4 C6 1.399(5) . ?
C4 C5 1.490(5) . ?
C5 H5A 0.9800 . ?
C5 H5B 0.9800 . ?
C5 H5C 0.9800 . ?
C6 C7 1.378(5) . ?
C6 H6 0.9500 . ?
C7 C8 1.489(5) . ?
C8 H8A 0.9800 . ?
C8 H8B 0.9800 . ?
C8 H8C 0.9800 . ?
C9 C11 1.386(5) . ?
C9 C10 1.495(6) . ?
C10 H10A 0.9800 . ?
C10 H10B 0.9800 . ?
C10 H10C 0.9800 . ?
C11 C12 1.370(6) . ?
C11 H11 0.9500 . ?
C12 C13 1.499(6) . ?
C13 H13A 0.9800 . ?
C13 H13B 0.9800 . ?
C13 H13C 0.9800 . ?
C14 C16 1.399(5) . ?
C14 C15 1.493(5) . ?
C15 H15A 0.9800 . ?
C15 H15B 0.9800 . ?
C15 H15C 0.9800 . ?
C16 C17 1.377(5) . ?
C16 H16 0.9500 . ?
C17 C18 1.481(5) . ?
C18 H18A 0.9800 . ?
C18 H18B 0.9800 . ?
C18 H18C 0.9800 . ?
C19 C20 1.206(4) . ?
C20 C21 1.487(5) . ?
C21 C22 1.523(5) . ?
C21 C23 1.527(5) . ?
C21 C24 1.541(5) . ?
C22 H22A 0.9800 . ?
C22 H22B 0.9800 . ?
C22 H22C 0.9800 . ?
C23 H23A 0.9800 . ?
C23 H23B 0.9800 . ?
C23 H23C 0.9800 . ?
C24 H24A 0.9800 . ?
C24 H24B 0.9800 . ?
C24 H24C 0.9800 . ?
C25 C30 1.388(5) . ?
C25 C26 1.397(5) . ?
C26 C27 1.390(5) . ?
C26 H26 0.9500 . ?
C27 C28 1.371(6) . ?
C27 H27 0.9500 . ?
C28 C29 1.401(6) . ?
C28 H28 0.9500 . ?
C29 C30 1.387(5) . ?
C29 H29 0.9500 . ?
C30 H30 0.9500 . ?
C31 C36 1.398(5) . ?
C31 C32 1.400(5) . ?
C32 C33 1.385(5) . ?
C32 H32 0.9500 . ?
C33 C34 1.387(6) . ?
C33 H33 0.9500 . ?
C34 C35 1.381(6) . ?
C34 H34 0.9500 . ?
C35 C36 1.396(5) . ?
C35 H35 0.9500 . ?
C36 H36 0.9500 . ?
C37 C42 1.389(5) . ?
C37 C38 1.400(5) . ?
C38 C39 1.390(5) . ?
C38 H38 0.9500 . ?
C39 C40 1.379(6) . ?
C39 H39 0.9500 . ?
C40 C41 1.376(6) . ?
C40 H40 0.9500 . ?
C41 C42 1.394(5) . ?
C41 H41 0.9500 . ?
C42 H42 0.9500 . ?
C43 C48 1.393(5) . ?
C43 C44 1.414(4) . ?
C44 C45 1.378(5) . ?
C44 H44 0.9500 . ?
C45 C46 1.388(5) . ?
C45 H45 0.9500 . ?
C46 C47 1.392(5) . ?
C46 H46 0.9500 . ?
C47 C48 1.390(5) . ?
C47 H47 0.9500 . ?
C48 H48 0.9500 . ?
C49 C50 1.384(5) . ?
C49 C54 1.392(4) . ?
C50 C51 1.396(4) . ?
C50 H50 0.9500 . ?
C51 C52 1.387(5) . ?
C51 H51 0.9500 . ?
C52 C53 1.377(5) . ?
C52 H52 0.9500 . ?
C53 C54 1.390(4) . ?
C53 H53 0.9500 . ?
C54 H54 0.9500 . ?
C55 C60 1.390(5) . ?
C55 C56 1.396(5) . ?
C56 C57 1.384(5) . ?
C56 H56 0.9500 . ?
C57 C58 1.391(6) . ?
C57 H57 0.9500 . ?
C58 C59 1.373(6) . ?
C58 H58 0.9500 . ?
C59 C60 1.389(5) . ?
C59 H59 0.9500 . ?
C60 H60 0.9500 . ?
Cl1 C61 1.698(8) . ?
Cl2 C61 1.778(8) . ?
C61 H61A 0.9900 . ?
C61 H61B 0.9900 . ?
Cl3A C62A 1.709(8) . ?
C62A Cl4A 1.733(7) . ?
C62A H62A 0.9900 . ?
C62A H62B 0.9900 . ?
Cl3B C62B 1.655(19) . ?
C62B Cl4B 1.739(19) . ?
C62B H62C 0.9900 . ?
C62B H62D 0.9900 . ?
O3A C63A 1.378(18) . ?
C63A C64A 1.55(2) . ?
C63A H63A 0.9900 . ?
C63A H63B 0.9900 . ?
C64A H64A 0.9797 . ?
C64A H64B 0.9797 . ?
C64A H64C 0.9797 . ?
O3B C63B 1.37(2) . ?
C63B C64B 1.62(2) . ?
C63B H63C 0.9900 . ?
C63B H63D 0.9900 . ?
C64B H64D 0.9797 . ?
C64B H64E 0.9795 . ?
C64B H64F 0.9798 . ?
O4A C65A 1.55(2) . ?
C65A C66A 1.61(2) . ?
C65A H65A 0.9900 . ?
C65A H65B 0.9900 . ?
C66A H66A 0.9800 . ?
C66A H66B 0.9800 . ?
C66A H66C 0.9800 . ?
O4B C65B 1.55(2) . ?
C65B C66B 1.62(2) . ?
C65B H65C 0.9900 . ?
C65B H65D 0.9900 . ?
C66B H66D 0.9800 . ?
C66B H66E 0.9800 . ?
C66B H66F 0.9800 . ?
O4C C65C 1.61(3) . ?
C65C C66C 1.63(2) . ?
C65C H65E 0.9900 . ?
C65C H65F 0.9900 . ?
C66C H66G 0.9800 . ?
C66C H66H 0.9800 . ?
C66C H66I 0.9800 . ?
O6 O6 1.71(5) 2_575 ?

loop_
_geom_torsion_atom_site_label_1
_geom_torsion_atom_site_label_2
_geom_torsion_atom_site_label_3
_geom_torsion_atom_site_label_4
_geom_torsion
_geom_torsion_site_symmetry_1
_geom_torsion_site_symmetry_2
_geom_torsion_site_symmetry_3
_geom_torsion_site_symmetry_4
_geom_torsion_publ_flag
C19 Pt1 Se1 C3 -49.33(14) . . . . ?
P1 Pt1 Se1 C3 136.99(11) . . . . ?
P2 Pt1 P1 C25 110.77(12) . . . . ?
Se1 Pt1 P1 C25 -72.16(11) . . . . ?
P2 Pt1 P1 C37 -131.48(11) . . . . ?
Se1 Pt1 P1 C37 45.59(11) . . . . ?
P2 Pt1 P1 C31 -14.91(13) . . . . ?
Se1 Pt1 P1 C31 162.16(13) . . . . ?
C19 Pt1 P2 C43 -103.28(14) . . . . ?
P1 Pt1 P2 C43 70.08(11) . . . . ?
C19 Pt1 P2 C49 131.51(15) . . . . ?
P1 Pt1 P2 C49 -55.12(12) . . . . ?
C19 Pt1 P2 C55 15.43(15) . . . . ?
P1 Pt1 P2 C55 -171.20(13) . . . . ?
C3 Mo1 N1 C4 -45.4(3) . . . . ?
C1 Mo1 N1 C4 40.1(3) . . . . ?
N5 Mo1 N1 C4 -144.1(3) . . . . ?
N3 Mo1 N1 C4 134.1(3) . . . . ?
C3 Mo1 N1 N2 142.5(2) . . . . ?
C1 Mo1 N1 N2 -132.0(2) . . . . ?
N5 Mo1 N1 N2 43.8(2) . . . . ?
N3 Mo1 N1 N2 -38.0(2) . . . . ?
C4 N1 N2 C7 0.5(4) . . . . ?
Mo1 N1 N2 C7 174.3(2) . . . . ?
C4 N1 N2 B1 177.4(3) . . . . ?
Mo1 N1 N2 B1 -8.8(4) . . . . ?
C1 Mo1 N3 C9 -49.9(3) . . . . ?
C2 Mo1 N3 C9 34.9(3) . . . . ?
N1 Mo1 N3 C9 -144.1(3) . . . . ?
N5 Mo1 N3 C9 131.2(3) . . . . ?
C1 Mo1 N3 N4 144.0(2) . . . . ?
C2 Mo1 N3 N4 -131.2(2) . . . . ?
N1 Mo1 N3 N4 49.9(2) . . . . ?
N5 Mo1 N3 N4 -34.9(2) . . . . ?
C9 N3 N4 C12 -1.4(3) . . . . ?
Mo1 N3 N4 C12 168.2(2) . . . . ?
C9 N3 N4 B1 176.7(3) . . . . ?
Mo1 N3 N4 B1 -13.8(4) . . . . ?
C3 Mo1 N5 C14 32.5(3) . . . . ?
C2 Mo1 N5 C14 -51.7(3) . . . . ?
N1 Mo1 N5 C14 136.3(3) . . . . ?
N3 Mo1 N5 C14 -142.2(3) . . . . ?
C3 Mo1 N5 N6 -135.4(2) . . . . ?
C2 Mo1 N5 N6 140.4(2) . . . . ?
N1 Mo1 N5 N6 -31.6(2) . . . . ?
N3 Mo1 N5 N6 49.9(2) . . . . ?
C14 N5 N6 C17 -1.0(3) . . . . ?
Mo1 N5 N6 C17 169.7(2) . . . . ?
C14 N5 N6 B1 174.7(3) . . . . ?
Mo1 N5 N6 B1 -14.6(4) . . . . ?
C17 N6 B1 N2 -118.1(4) . . . . ?
N5 N6 B1 N2 67.2(4) . . . . ?
C17 N6 B1 N4 122.9(4) . . . . ?
N5 N6 B1 N4 -51.8(4) . . . . ?
C7 N2 B1 N6 122.8(4) . . . . ?
N1 N2 B1 N6 -53.5(4) . . . . ?
C7 N2 B1 N4 -118.5(4) . . . . ?
N1 N2 B1 N4 65.2(4) . . . . ?
C12 N4 B1 N6 -113.4(4) . . . . ?
N3 N4 B1 N6 69.0(4) . . . . ?
C12 N4 B1 N2 127.4(3) . . . . ?
N3 N4 B1 N2 -50.2(4) . . . . ?
C1 Mo1 C3 Se1 68.6(8) . . . . ?
C2 Mo1 C3 Se1 -16.6(8) . . . . ?
N1 Mo1 C3 Se1 162.3(8) . . . . ?
N5 Mo1 C3 Se1 -112.0(8) . . . . ?
Pt1 Se1 C3 Mo1 -153.9(8) . . . . ?
N2 N1 C4 C6 -0.3(4) . . . . ?
Mo1 N1 C4 C6 -173.1(2) . . . . ?
N2 N1 C4 C5 179.9(3) . . . . ?
Mo1 N1 C4 C5 7.0(5) . . . . ?
N1 C4 C6 C7 0.0(4) . . . . ?
C5 C4 C6 C7 179.8(4) . . . . ?
N1 N2 C7 C6 -0.5(4) . . . . ?
B1 N2 C7 C6 -177.1(3) . . . . ?
N1 N2 C7 C8 179.8(3) . . . . ?
B1 N2 C7 C8 3.2(6) . . . . ?
C4 C6 C7 N2 0.3(4) . . . . ?
C4 C6 C7 C8 180.0(4) . . . . ?
N4 N3 C9 C11 0.7(4) . . . . ?
Mo1 N3 C9 C11 -166.6(2) . . . . ?
N4 N3 C9 C10 -179.1(3) . . . . ?
Mo1 N3 C9 C10 13.6(5) . . . . ?
N3 C9 C11 C12 0.3(4) . . . . ?
C10 C9 C11 C12 -180.0(4) . . . . ?
N3 N4 C12 C11 1.5(4) . . . . ?
B1 N4 C12 C11 -176.3(3) . . . . ?
N3 N4 C12 C13 -178.8(3) . . . . ?
B1 N4 C12 C13 3.4(5) . . . . ?
C9 C11 C12 N4 -1.1(4) . . . . ?
C9 C11 C12 C13 179.2(3) . . . . ?
N6 N5 C14 C16 0.7(3) . . . . ?
Mo1 N5 C14 C16 -168.5(2) . . . . ?
N6 N5 C14 C15 -176.9(3) . . . . ?
Mo1 N5 C14 C15 14.0(5) . . . . ?
N5 C14 C16 C17 -0.1(4) . . . . ?
C15 C14 C16 C17 177.3(3) . . . . ?
N5 N6 C17 C16 1.0(4) . . . . ?
B1 N6 C17 C16 -174.1(3) . . . . ?
N5 N6 C17 C18 -179.6(3) . . . . ?
B1 N6 C17 C18 5.3(5) . . . . ?
C14 C16 C17 N6 -0.6(4) . . . . ?
C14 C16 C17 C18 -179.9(4) . . . . ?
C37 P1 C25 C30 -111.6(3) . . . . ?
C31 P1 C25 C30 142.6(3) . . . . ?
Pt1 P1 C25 C30 6.5(3) . . . . ?
C37 P1 C25 C26 68.5(3) . . . . ?
C31 P1 C25 C26 -37.4(3) . . . . ?
Pt1 P1 C25 C26 -173.4(2) . . . . ?
C30 C25 C26 C27 0.9(6) . . . . ?
P1 C25 C26 C27 -179.2(3) . . . . ?
C25 C26 C27 C28 -0.5(7) . . . . ?
C26 C27 C28 C29 -0.6(8) . . . . ?
C27 C28 C29 C30 1.4(7) . . . . ?
C28 C29 C30 C25 -1.0(6) . . . . ?
C26 C25 C30 C29 -0.1(5) . . . . ?
P1 C25 C30 C29 180.0(3) . . . . ?
C25 P1 C31 C36 -47.4(3) . . . . ?
C37 P1 C31 C36 -156.7(3) . . . . ?
Pt1 P1 C31 C36 84.3(3) . . . . ?
C25 P1 C31 C32 130.9(3) . . . . ?
C37 P1 C31 C32 21.6(3) . . . . ?
Pt1 P1 C31 C32 -97.4(3) . . . . ?
C36 C31 C32 C33 1.2(5) . . . . ?
P1 C31 C32 C33 -177.1(3) . . . . ?
C31 C32 C33 C34 -0.8(6) . . . . ?
C32 C33 C34 C35 -0.8(6) . . . . ?
C33 C34 C35 C36 2.1(6) . . . . ?
C34 C35 C36 C31 -1.7(5) . . . . ?
C32 C31 C36 C35 0.1(5) . . . . ?
P1 C31 C36 C35 178.4(3) . . . . ?
C25 P1 C37 C42 -4.2(3) . . . . ?
C31 P1 C37 C42 101.7(3) . . . . ?
Pt1 P1 C37 C42 -128.2(3) . . . . ?
C25 P1 C37 C38 175.4(2) . . . . ?
C31 P1 C37 C38 -78.7(3) . . . . ?
Pt1 P1 C37 C38 51.5(3) . . . . ?
C42 C37 C38 C39 -0.3(5) . . . . ?
P1 C37 C38 C39 180.0(3) . . . . ?
C37 C38 C39 C40 -0.3(5) . . . . ?
C38 C39 C40 C41 1.0(6) . . . . ?
C39 C40 C41 C42 -1.1(6) . . . . ?
C38 C37 C42 C41 0.3(5) . . . . ?
P1 C37 C42 C41 179.9(3) . . . . ?
C40 C41 C42 C37 0.5(5) . . . . ?
C49 P2 C43 C48 6.7(3) . . . . ?
C55 P2 C43 C48 111.6(3) . . . . ?
Pt1 P2 C43 C48 -120.6(3) . . . . ?
C49 P2 C43 C44 -177.5(2) . . . . ?
C55 P2 C43 C44 -72.6(3) . . . . ?
Pt1 P2 C43 C44 55.2(3) . . . . ?
C48 C43 C44 C45 -0.2(5) . . . . ?
P2 C43 C44 C45 -176.4(3) . . . . ?
C43 C44 C45 C46 -0.6(5) . . . . ?
C44 C45 C46 C47 1.0(5) . . . . ?
C45 C46 C47 C48 -0.7(5) . . . . ?
C46 C47 C48 C43 0.0(5) . . . . ?
C44 C43 C48 C47 0.5(5) . . . . ?
P2 C43 C48 C47 176.1(3) . . . . ?
C43 P2 C49 C50 -146.8(3) . . . . ?
C55 P2 C49 C50 103.9(3) . . . . ?
Pt1 P2 C49 C50 -23.8(3) . . . . ?
C43 P2 C49 C54 42.3(3) . . . . ?
C55 P2 C49 C54 -67.0(3) . . . . ?
Pt1 P2 C49 C54 165.3(2) . . . . ?
C54 C49 C50 C51 -2.5(5) . . . . ?
P2 C49 C50 C51 -173.7(3) . . . . ?
C49 C50 C51 C52 -0.6(5) . . . . ?
C50 C51 C52 C53 1.9(5) . . . . ?
C51 C52 C53 C54 -0.3(5) . . . . ?
C52 C53 C54 C49 -2.8(5) . . . . ?
C50 C49 C54 C53 4.1(5) . . . . ?
P2 C49 C54 C53 174.8(3) . . . . ?
C43 P2 C55 C60 -10.8(3) . . . . ?
C49 P2 C55 C60 104.2(3) . . . . ?
Pt1 P2 C55 C60 -130.9(2) . . . . ?
C43 P2 C55 C56 177.9(2) . . . . ?
C49 P2 C55 C56 -67.2(3) . . . . ?
Pt1 P2 C55 C56 57.7(3) . . . . ?
C60 C55 C56 C57 -1.2(5) . . . . ?
P2 C55 C56 C57 170.5(3) . . . . ?
C55 C56 C57 C58 1.3(5) . . . . ?
C56 C57 C58 C59 -0.1(6) . . . . ?
C57 C58 C59 C60 -1.2(5) . . . . ?
C58 C59 C60 C55 1.4(5) . . . . ?
C56 C55 C60 C59 -0.2(5) . . . . ?
P2 C55 C60 C59 -171.5(3) . . . . ?
